data_1512637
loop_
_publ_author_name
'Ya-Lan Hu'
'Li-Bo Liang'
'Le-Min Yang'
'Jin-Fang Liu'
'Wei-Qiang Chen'
'Jia-Rong Zhou'
'Xiao-Ping Liu'
'Chun-Lin Ni'

_publ_section_title
;
 Two new salts containing
 bis(maleonitriledithiolate)nickel(III)/copper(II) anion and substituted
 N,N'-dibenzylpiperidinium: Syntheses, crystal structures and magnetic
 properties
;
_journal_name_full
;
Inorganica Chimica Acta
;
_journal_page_first 410
_journal_page_last 416
_journal_paper_doi 10.1016/j.ica.2012.05.022
_journal_volume 392
_journal_year 2012
_chemical_formula_moiety '2(C19 H24 N), C8 Cu N4 S4'
_chemical_formula_sum 'C46 H48 Cu N6 S4'
_chemical_formula_weight 876.68
_chemical_name_systematic
; 
 ? 
;
_space_group_IT_number 2
_symmetry_cell_setting triclinic
_symmetry_space_group_name_Hall '-P 1'
_symmetry_space_group_name_H-M 'P -1'
_atom_sites_solution_hydrogens geom
_atom_sites_solution_primary direct
_atom_sites_solution_secondary difmap
_audit_creation_method SHELXL-97
_cell_angle_alpha 78.1710(10)
_cell_angle_beta 89.7270(10)
_cell_angle_gamma 82.2810(10)
_cell_formula_units_Z 1
_cell_length_a 9.0632(12)
_cell_length_b 11.0030(14)
_cell_length_c 11.4379(15)
_cell_measurement_reflns_used 5125
_cell_measurement_temperature 291(2)
_cell_measurement_theta_max 27.60
_cell_measurement_theta_min 2.27
_cell_volume 1106.0(2)
_computing_cell_refinement SMART
_computing_data_collection 'SMART(Bruker, 2000)'
_computing_data_reduction 'SAINT(Bruker, 2000)'
_computing_molecular_graphics SHELXTL
_computing_publication_material SHELXTL
_computing_structure_refinement SHELXTL
_computing_structure_solution 'SHELXTL(Bruker, 2000)'
_diffrn_ambient_temperature 291(2)
_diffrn_measured_fraction_theta_full 0.992
_diffrn_measured_fraction_theta_max 0.992
_diffrn_measurement_device_type 'CCD area detector'
_diffrn_measurement_method '\f and \w scans'
_diffrn_radiation_monochromator graphite
_diffrn_radiation_source 'fine-focus sealed tube'
_diffrn_radiation_type MoK\a
_diffrn_radiation_wavelength 0.71073
_diffrn_reflns_av_R_equivalents 0.0408
_diffrn_reflns_av_sigmaI/netI 0.0532
_diffrn_reflns_limit_h_max 10
_diffrn_reflns_limit_h_min -9
_diffrn_reflns_limit_k_max 13
_diffrn_reflns_limit_k_min -13
_diffrn_reflns_limit_l_max 13
_diffrn_reflns_limit_l_min -13
_diffrn_reflns_number 7958
_diffrn_reflns_theta_full 25.00
_diffrn_reflns_theta_max 25.00
_diffrn_reflns_theta_min 1.82
_exptl_absorpt_coefficient_mu 0.722
_exptl_absorpt_correction_T_max 0.9184
_exptl_absorpt_correction_T_min 0.8573
_exptl_absorpt_correction_type multi-scan
_exptl_absorpt_process_details 'SADABS, Bruker(2000)'
_exptl_crystal_colour brown
_exptl_crystal_density_diffrn 1.316
_exptl_crystal_density_method 'not measured'
_exptl_crystal_description block
_exptl_crystal_F_000 459
_exptl_crystal_size_max 0.22
_exptl_crystal_size_mid 0.18
_exptl_crystal_size_min 0.12
_refine_diff_density_max 0.271
_refine_diff_density_min -0.327
_refine_diff_density_rms 0.082
_refine_ls_extinction_method none
_refine_ls_goodness_of_fit_ref 1.048
_refine_ls_hydrogen_treatment constr
_refine_ls_matrix_type full
_refine_ls_number_parameters 259
_refine_ls_number_reflns 3867
_refine_ls_number_restraints 0
_refine_ls_restrained_S_all 1.048
_refine_ls_R_factor_all 0.0454
_refine_ls_R_factor_gt 0.0410
_refine_ls_shift/su_max 0.000
_refine_ls_shift/su_mean 0.000
_refine_ls_structure_factor_coef Fsqd
_refine_ls_weighting_details 'calc w=1/[\s^2^(Fo^2^)+(0.0228P)^2^+0.7280P] where P=(Fo^2^+2Fc^2^)/3'
_refine_ls_weighting_scheme calc
_refine_ls_wR_factor_gt 0.1053
_refine_ls_wR_factor_ref 0.1074
_reflns_number_gt 3459
_reflns_number_total 3867
_reflns_threshold_expression I>2\s(I)
_cod_data_source_file ICA-2012-392-410-416-1.cif
_cod_data_source_block Cu(mnt)
_cod_database_code 1512637

loop_
_symmetry_equiv_pos_as_xyz
'x, y, z'
'-x, -y, -z'

loop_
_atom_site_label
_atom_site_type_symbol
_atom_site_fract_x
_atom_site_fract_y
_atom_site_fract_z
_atom_site_U_iso_or_equiv
_atom_site_adp_type
_atom_site_occupancy
_atom_site_symmetry_multiplicity
_atom_site_calc_flag
_atom_site_refinement_flags
Cu1 Cu 0.5000 1.0000 0.5000 0.04572(15) Uani 1 2 d S
N1 N 0.4062(3) 0.7775(3) 0.9796(2) 0.0735(7) Uani 1 1 d .
N2 N 0.7480(3) 0.5879(3) 0.8528(3) 0.0898(10) Uani 1 1 d .
N3 N 0.8473(2) 0.69416(17) 0.20777(17) 0.0381(4) Uani 1 1 d .
S1 S 0.37839(8) 0.97988(7) 0.67580(6) 0.0572(2) Uani 1 1 d .
S2 S 0.65439(8) 0.81840(7) 0.57071(7) 0.0599(2) Uani 1 1 d .
C1 C 0.4394(3) 0.8075(3) 0.8826(3) 0.0526(6) Uani 1 1 d .
C2 C 0.4794(3) 0.8456(2) 0.7603(2) 0.0461(6) Uani 1 1 d .
C3 C 0.5957(3) 0.7783(2) 0.7159(2) 0.0472(6) Uani 1 1 d .
C4 C 0.6791(3) 0.6726(3) 0.7923(3) 0.0603(7) Uani 1 1 d .
C5 C 1.0161(3) 0.8263(2) -0.0471(3) 0.0574(7) Uani 1 1 d .
H5 H 1.1001 0.7745 -0.0112 0.069 Uiso 1 1 calc R
C6 C 1.0104(5) 0.8683(3) -0.1688(3) 0.0811(10) Uani 1 1 d .
H6 H 1.0895 0.8446 -0.2151 0.097 Uiso 1 1 calc R
C7 C 0.8854(6) 0.9464(4) -0.2217(4) 0.0962(15) Uani 1 1 d .
H7 H 0.8801 0.9738 -0.3043 0.115 Uiso 1 1 calc R
C8 C 0.7698(5) 0.9836(3) -0.1543(4) 0.0925(14) Uani 1 1 d .
H8 H 0.6873 1.0373 -0.1907 0.111 Uiso 1 1 calc R
C9 C 0.7757(3) 0.9411(3) -0.0307(3) 0.0676(8) Uani 1 1 d .
H9 H 0.6976 0.9670 0.0155 0.081 Uiso 1 1 calc R
C10 C 0.8987(3) 0.8598(2) 0.0236(2) 0.0453(6) Uani 1 1 d .
C11 C 0.9099(3) 0.8166(2) 0.1568(2) 0.0461(6) Uani 1 1 d .
H11A H 0.8581 0.8823 0.1928 0.055 Uiso 1 1 calc R
H11B H 1.0141 0.8061 0.1811 0.055 Uiso 1 1 calc R
C12 C 1.0555(4) 0.7679(3) 0.4375(3) 0.0650(8) Uani 1 1 d .
H12 H 0.9804 0.8336 0.4403 0.078 Uiso 1 1 calc R
C13 C 1.1988(5) 0.7698(4) 0.4820(3) 0.0864(12) Uani 1 1 d .
H13 H 1.2189 0.8363 0.5154 0.104 Uiso 1 1 calc R
C14 C 1.3095(4) 0.6728(5) 0.4762(3) 0.0916(13) Uani 1 1 d .
H14 H 1.4051 0.6753 0.5039 0.110 Uiso 1 1 calc R
C15 C 1.2810(4) 0.5726(4) 0.4303(3) 0.0783(10) Uani 1 1 d .
H15 H 1.3567 0.5072 0.4277 0.094 Uiso 1 1 calc R
C16 C 1.1395(3) 0.5686(3) 0.3879(3) 0.0582(7) Uani 1 1 d .
H16 H 1.1199 0.4995 0.3585 0.070 Uiso 1 1 calc R
C17 C 1.0263(3) 0.6672(3) 0.3888(2) 0.0488(6) Uani 1 1 d .
C18 C 0.8707(3) 0.6653(3) 0.3435(2) 0.0476(6) Uani 1 1 d .
H18A H 0.8034 0.7257 0.3759 0.057 Uiso 1 1 calc R
H18B H 0.8425 0.5831 0.3750 0.057 Uiso 1 1 calc R
C19 C 0.6813(3) 0.7102(3) 0.1799(3) 0.0538(6) Uani 1 1 d .
H19A H 0.6646 0.7373 0.0943 0.065 Uiso 1 1 calc R
H19B H 0.6314 0.7754 0.2175 0.065 Uiso 1 1 calc R
C20 C 0.6137(3) 0.5901(3) 0.2231(3) 0.0684(8) Uani 1 1 d .
H20A H 0.6203 0.5679 0.3096 0.082 Uiso 1 1 calc R
H20B H 0.5092 0.6040 0.1994 0.082 Uiso 1 1 calc R
C21 C 0.6919(4) 0.4837(3) 0.1727(3) 0.0820(11) Uani 1 1 d .
H21A H 0.6705 0.4993 0.0875 0.098 Uiso 1 1 calc R
H21B H 0.6542 0.4067 0.2094 0.098 Uiso 1 1 calc R
C22 C 0.8595(4) 0.4676(3) 0.1940(3) 0.0687(9) Uani 1 1 d .
H22A H 0.8819 0.4378 0.2787 0.082 Uiso 1 1 calc R
H22B H 0.9070 0.4050 0.1522 0.082 Uiso 1 1 calc R
C23 C 0.9225(3) 0.5898(2) 0.1512(2) 0.0475(6) Uani 1 1 d .
H23A H 1.0284 0.5768 0.1702 0.057 Uiso 1 1 calc R
H23B H 0.9099 0.6147 0.0650 0.057 Uiso 1 1 calc R

loop_
_atom_site_aniso_label
_atom_site_aniso_U_11
_atom_site_aniso_U_22
_atom_site_aniso_U_33
_atom_site_aniso_U_23
_atom_site_aniso_U_13
_atom_site_aniso_U_12
Cu1 0.0407(2) 0.0525(3) 0.0499(3) -0.0234(2) 0.00470(18) -0.00793(18)
N1 0.0598(15) 0.095(2) 0.0579(16) -0.0096(14) 0.0072(13) 0.0084(14)
N2 0.082(2) 0.091(2) 0.081(2) -0.0100(17) 0.0129(16) 0.0303(17)
N3 0.0355(10) 0.0382(10) 0.0437(11) -0.0135(8) 0.0024(8) -0.0082(8)
S1 0.0537(4) 0.0601(4) 0.0548(4) -0.0159(3) 0.0113(3) 0.0085(3)
S2 0.0561(4) 0.0668(4) 0.0566(4) -0.0226(3) 0.0125(3) 0.0067(3)
C1 0.0395(13) 0.0587(15) 0.0604(18) -0.0191(13) 0.0030(12) 0.0004(11)
C2 0.0408(13) 0.0507(14) 0.0514(14) -0.0206(11) 0.0038(11) -0.0071(10)
C3 0.0407(13) 0.0507(14) 0.0548(15) -0.0225(12) 0.0037(11) -0.0047(11)
C4 0.0526(16) 0.0637(17) 0.0644(18) -0.0221(15) 0.0114(14) 0.0062(14)
C5 0.0640(17) 0.0466(14) 0.0630(17) -0.0064(13) 0.0090(14) -0.0203(12)
C6 0.119(3) 0.067(2) 0.064(2) -0.0103(17) 0.021(2) -0.046(2)
C7 0.148(4) 0.081(3) 0.064(2) 0.011(2) -0.024(3) -0.074(3)
C8 0.095(3) 0.060(2) 0.111(3) 0.027(2) -0.051(3) -0.035(2)
C9 0.0601(17) 0.0409(14) 0.097(2) -0.0009(15) -0.0146(16) -0.0103(12)
C10 0.0485(14) 0.0321(11) 0.0574(15) -0.0079(10) -0.0059(11) -0.0146(10)
C11 0.0471(13) 0.0384(12) 0.0575(15) -0.0165(11) 0.0009(11) -0.0124(10)
C12 0.0716(19) 0.0727(19) 0.0553(17) -0.0167(14) -0.0064(14) -0.0212(15)
C13 0.104(3) 0.098(3) 0.064(2) -0.0059(19) -0.020(2) -0.054(2)
C14 0.062(2) 0.126(3) 0.076(2) 0.020(2) -0.0225(18) -0.040(2)
C15 0.0499(17) 0.101(3) 0.073(2) 0.0087(19) -0.0063(15) -0.0092(17)
C16 0.0505(15) 0.0676(17) 0.0530(16) -0.0043(13) 0.0008(12) -0.0079(13)
C17 0.0472(14) 0.0633(16) 0.0380(13) -0.0085(11) 0.0019(10) -0.0179(12)
C18 0.0436(13) 0.0616(15) 0.0424(13) -0.0192(12) 0.0071(10) -0.0111(11)
C19 0.0373(13) 0.0624(16) 0.0627(17) -0.0123(13) -0.0036(11) -0.0106(11)
C20 0.0533(16) 0.089(2) 0.0649(19) -0.0045(16) -0.0043(14) -0.0362(16)
C21 0.118(3) 0.074(2) 0.068(2) -0.0123(17) 0.0041(19) -0.064(2)
C22 0.105(3) 0.0408(14) 0.0659(19) -0.0163(13) 0.0199(17) -0.0208(15)
C23 0.0615(16) 0.0377(12) 0.0457(13) -0.0145(10) 0.0104(11) -0.0067(11)

loop_
_atom_type_symbol
_atom_type_description
_atom_type_scat_dispersion_real
_atom_type_scat_dispersion_imag
_atom_type_scat_source
C C 0.0033 0.0016 'International Tables Vol C Tables 4.2.6.8 and 6.1.1.4'
Cu Cu 0.3201 1.2651 'International Tables Vol C Tables 4.2.6.8 and 6.1.1.4'
N N 0.0061 0.0033 'International Tables Vol C Tables 4.2.6.8 and 6.1.1.4'
S S 0.1246 0.1234 'International Tables Vol C Tables 4.2.6.8 and 6.1.1.4'
H H 0.0000 0.0000 'International Tables Vol C Tables 4.2.6.8 and 6.1.1.4'

loop_
_geom_angle_atom_site_label_1
_geom_angle_atom_site_label_2
_geom_angle_atom_site_label_3
_geom_angle
_geom_angle_site_symmetry_1
_geom_angle_site_symmetry_3
S1 Cu1 S1 180.0 2_676 .
S1 Cu1 S2 89.22(3) 2_676 .
S1 Cu1 S2 90.78(2) . .
S1 Cu1 S2 90.78(3) 2_676 2_676
S1 Cu1 S2 89.22(3) . 2_676
S2 Cu1 S2 180.0 . 2_676
C23 N3 C19 108.23(19) . .
C23 N3 C18 112.26(18) . .
C19 N3 C18 108.45(18) . .
C23 N3 C11 109.93(17) . .
C19 N3 C11 109.93(18) . .
C18 N3 C11 108.02(17) . .
C2 S1 Cu1 101.75(9) . .
C3 S2 Cu1 101.63(9) . .
N1 C1 C2 179.4(3) . .
C3 C2 C1 119.6(2) . .
C3 C2 S1 122.7(2) . .
C1 C2 S1 117.68(18) . .
C2 C3 C4 119.7(2) . .
C2 C3 S2 123.0(2) . .
C4 C3 S2 117.18(19) . .
N2 C4 C3 179.0(3) . .
C6 C5 C10 121.3(3) . .
C6 C5 H5 119.3 . .
C10 C5 H5 119.3 . .
C5 C6 C7 119.1(4) . .
C5 C6 H6 120.4 . .
C7 C6 H6 120.4 . .
C8 C7 C6 120.9(4) . .
C8 C7 H7 119.5 . .
C6 C7 H7 119.5 . .
C7 C8 C9 119.9(3) . .
C7 C8 H8 120.1 . .
C9 C8 H8 120.1 . .
C10 C9 C8 119.9(4) . .
C10 C9 H9 120.0 . .
C8 C9 H9 120.0 . .
C5 C10 C9 118.7(3) . .
C5 C10 C11 120.3(2) . .
C9 C10 C11 120.8(3) . .
C10 C11 N3 115.89(18) . .
C10 C11 H11A 108.3 . .
N3 C11 H11A 108.3 . .
C10 C11 H11B 108.3 . .
N3 C11 H11B 108.3 . .
H11A C11 H11B 107.4 . .
C17 C12 C13 119.7(3) . .
C17 C12 H12 120.1 . .
C13 C12 H12 120.1 . .
C14 C13 C12 119.6(3) . .
C14 C13 H13 120.2 . .
C12 C13 H13 120.2 . .
C15 C14 C13 121.0(3) . .
C15 C14 H14 119.5 . .
C13 C14 H14 119.5 . .
C14 C15 C16 119.9(4) . .
C14 C15 H15 120.0 . .
C16 C15 H15 120.0 . .
C15 C16 C17 120.5(3) . .
C15 C16 H16 119.7 . .
C17 C16 H16 119.7 . .
C16 C17 C12 119.2(3) . .
C16 C17 C18 121.7(2) . .
C12 C17 C18 119.0(3) . .
C17 C18 N3 116.29(19) . .
C17 C18 H18A 108.2 . .
N3 C18 H18A 108.2 . .
C17 C18 H18B 108.2 . .
N3 C18 H18B 108.2 . .
H18A C18 H18B 107.4 . .
N3 C19 C20 112.5(2) . .
N3 C19 H19A 109.1 . .
C20 C19 H19A 109.1 . .
N3 C19 H19B 109.1 . .
C20 C19 H19B 109.1 . .
H19A C19 H19B 107.8 . .
C21 C20 C19 111.6(3) . .
C21 C20 H20A 109.3 . .
C19 C20 H20A 109.3 . .
C21 C20 H20B 109.3 . .
C19 C20 H20B 109.3 . .
H20A C20 H20B 108.0 . .
C20 C21 C22 111.7(2) . .
C20 C21 H21A 109.3 . .
C22 C21 H21A 109.3 . .
C20 C21 H21B 109.3 . .
C22 C21 H21B 109.3 . .
H21A C21 H21B 107.9 . .
C23 C22 C21 111.7(3) . .
C23 C22 H22A 109.3 . .
C21 C22 H22A 109.3 . .
C23 C22 H22B 109.3 . .
C21 C22 H22B 109.3 . .
H22A C22 H22B 107.9 . .
N3 C23 C22 112.2(2) . .
N3 C23 H23A 109.2 . .
C22 C23 H23A 109.2 . .
N3 C23 H23B 109.2 . .
C22 C23 H23B 109.2 . .
H23A C23 H23B 107.9 . .

loop_
_geom_bond_atom_site_label_1
_geom_bond_atom_site_label_2
_geom_bond_distance
_geom_bond_site_symmetry_2
Cu1 S1 2.2735(7) 2_676
Cu1 S1 2.2735(7) .
Cu1 S2 2.2807(8) .
Cu1 S2 2.2807(8) 2_676
N1 C1 1.141(4) .
N2 C4 1.149(4) .
N3 C23 1.514(3) .
N3 C19 1.518(3) .
N3 C18 1.529(3) .
N3 C11 1.536(3) .
S1 C2 1.737(3) .
S2 C3 1.729(3) .
C1 C2 1.435(4) .
C2 C3 1.362(3) .
C3 C4 1.429(4) .
C5 C6 1.373(4) .
C5 C10 1.389(4) .
C5 H5 0.9300 .
C6 C7 1.386(6) .
C6 H6 0.9300 .
C7 C8 1.367(6) .
C7 H7 0.9300 .
C8 C9 1.394(5) .
C8 H8 0.9300 .
C9 C10 1.392(4) .
C9 H9 0.9300 .
C10 C11 1.500(4) .
C11 H11A 0.9700 .
C11 H11B 0.9700 .
C12 C17 1.393(4) .
C12 C13 1.401(5) .
C12 H12 0.9300 .
C13 C14 1.376(6) .
C13 H13 0.9300 .
C14 C15 1.368(6) .
C14 H14 0.9300 .
C15 C16 1.382(4) .
C15 H15 0.9300 .
C16 C17 1.391(4) .
C16 H16 0.9300 .
C17 C18 1.509(3) .
C18 H18A 0.9700 .
C18 H18B 0.9700 .
C19 C20 1.522(4) .
C19 H19A 0.9700 .
C19 H19B 0.9700 .
C20 C21 1.502(5) .
C20 H20A 0.9700 .
C20 H20B 0.9700 .
C21 C22 1.521(5) .
C21 H21A 0.9700 .
C21 H21B 0.9700 .
C22 C23 1.519(4) .
C22 H22A 0.9700 .
C22 H22B 0.9700 .
C23 H23A 0.9700 .
C23 H23B 0.9700 .
